data_7130572
loop_
_publ_author_name
'Volk, Julia'
'Heinz, Myron'
'Leibold, Michael'
'Bruhn, Clemens'
'Bens, Tobias'
'Sarkar, Biprajit'
'Holthausen, Max C.'
'Siemeling, Ulrich'

_publ_section_title
;
 A crystalline cyclic (alkyl)(amino)carbene with a
 1,1&#x2018;-ferrocenylene backbone
;
_journal_name_full 'Chemical Communications'
_journal_paper_doi 10.1039/D2CC03871D
_journal_year 2022
_chemical_formula_moiety 'C33 H29 Cl Cu Fe N'
_chemical_formula_sum 'C33 H29 Cl Cu Fe N'
_chemical_formula_weight 594.41
_space_group_crystal_system monoclinic
_space_group_IT_number 15
_space_group_name_Hall '-C 2yc'
_space_group_name_H-M_alt 'C 1 2/c 1'
_atom_sites_solution_hydrogens geom
_atom_sites_solution_primary dual
_audit_creation_date 2022-04-27
_audit_creation_method
;
Olex2 1.5
(compiled 2022.04.07 svn.rca3783a0 for OlexSys, GUI svn.r6498)
;
_audit_update_record
;
2022-07-01 deposited with the CCDC.	2022-08-19 downloaded from the CCDC.
;
_cell_angle_alpha 90
_cell_angle_beta 96.238(6)
_cell_angle_gamma 90
_cell_formula_units_Z 8
_cell_length_a 21.4874(15)
_cell_length_b 11.2129(13)
_cell_length_c 23.4835(16)
_cell_measurement_reflns_used 23745
_cell_measurement_temperature 100
_cell_measurement_theta_max 26.25
_cell_measurement_theta_min 1.91
_cell_volume 5624.5(9)
_computing_cell_refinement
;
X-Area Recipe 1.37.0.0 (STOE, 2021)
;
_computing_data_collection
;
X-Area WinXpose 2.0.22.0 (STOE, 2016)
;
_computing_data_reduction
;
X-Area Integrate 2.5.1.0 (STOE, 2021)
X-Area LANA 2.6.2.0 (STOE, 2021)
;
_computing_molecular_graphics 'Olex2 1.5 (Dolomanov et al., 2009)'
_computing_publication_material
;
STOE & Cie GmbH, X-Area, software package for collecting single-crystal or
multi-domain crystal data on STOE area-detector diffractometers, for image 
processing, for the correction and scaling of reflection intensities and 
for outlier rejection, version 2.0, Darmstadt 2021
;
_computing_structure_refinement 'SHELXL 2014/7 (Sheldrick, 2015)'
_computing_structure_solution 'SHELXT  (Sheldrick, 2015)'
_diffrn_ambient_temperature 100
_diffrn_detector 'image plate (34 cm diameter)'
_diffrn_detector_area_resol_mean 6.67
_diffrn_detector_type 'STOE Imaging Plate'
_diffrn_measured_fraction_theta_full 0.998
_diffrn_measured_fraction_theta_max 0.991
_diffrn_measurement_details
;
 312 frames, detector distance = 130 mm
;
_diffrn_measurement_device '2-circle diffractometer'
_diffrn_measurement_device_type 'STOE IPDS II'
_diffrn_measurement_method 'rotation method, \w scans'
_diffrn_radiation_collimation '1.2, 0.6 mm diameter, multiple pinhole'
_diffrn_radiation_monochromator 'plane graphite'
_diffrn_radiation_polarisn_norm 270
_diffrn_radiation_probe x-ray
_diffrn_radiation_type 'Mo K\a'
_diffrn_radiation_wavelength 0.71073
_diffrn_reflns_av_R_equivalents 0.0317
_diffrn_reflns_av_unetI/netI 0.0304
_diffrn_reflns_Laue_measured_fraction_full 0.998
_diffrn_reflns_Laue_measured_fraction_max 0.991
_diffrn_reflns_limit_h_max 26
_diffrn_reflns_limit_h_min -26
_diffrn_reflns_limit_k_max 13
_diffrn_reflns_limit_k_min -13
_diffrn_reflns_limit_l_max 23
_diffrn_reflns_limit_l_min -28
_diffrn_reflns_number 13397
_diffrn_reflns_point_group_measured_fraction_full 0.998
_diffrn_reflns_point_group_measured_fraction_max 0.991
_diffrn_reflns_theta_full 25.242
_diffrn_reflns_theta_max 25.781
_diffrn_reflns_theta_min 1.907
_diffrn_source 'Genix Mo HF'
_diffrn_source_current 1.00
_diffrn_source_power 0.050
_diffrn_source_voltage 50
_exptl_absorpt_coefficient_mu 1.389
_exptl_absorpt_correction_T_max 0.8347
_exptl_absorpt_correction_T_min 0.7573
_exptl_absorpt_correction_type multi-scan
_exptl_absorpt_process_details
;
STOE X-Red32, absorption correction by Gaussian integration, analogous to
P. Coppens, "The Evaluation of Absorption and Extinction in Single-Crystal
Structure Analysis", published in: F. R. Ahmed (Editor), "Crystallographic
Computing", Munksgaard, Copenhagen (1970), 255 - 270. Afterwards scaling of
reflection intensities was performed within STOE LANA. J. Koziskova, F. Hahn,
J. Richter, J. Kozisek, Acta Chimica Slovaca, vol. 9, no. 2, 2016, pp. 136-140.
;
_exptl_crystal_colour yellow
_exptl_crystal_colour_primary yellow
_exptl_crystal_density_diffrn 1.404
_exptl_crystal_density_method 'not measured'
_exptl_crystal_description block
_exptl_crystal_F_000 2448
_exptl_crystal_size_max 0.2
_exptl_crystal_size_mid 0.157
_exptl_crystal_size_min 0.13
_refine_diff_density_max 0.711
_refine_diff_density_min -0.517
_refine_diff_density_rms 0.081
_refine_ls_extinction_method none
_refine_ls_goodness_of_fit_ref 1.059
_refine_ls_hydrogen_treatment constr
_refine_ls_matrix_type full
_refine_ls_number_parameters 337
_refine_ls_number_reflns 5353
_refine_ls_number_restraints 0
_refine_ls_restrained_S_all 1.059
_refine_ls_R_factor_all 0.0421
_refine_ls_R_factor_gt 0.0370
_refine_ls_shift/su_max 0.001
_refine_ls_shift/su_mean 0.000
_refine_ls_structure_factor_coef Fsqd
_refine_ls_weighting_details 'w=1/[\s^2^(Fo^2^)+(0.0758P)^2^+1.6200P] where P=(Fo^2^+2Fc^2^)/3'
_refine_ls_weighting_scheme calc
_refine_ls_wR_factor_gt 0.1038
_refine_ls_wR_factor_ref 0.1069
_reflns_Friedel_coverage 0.000
_reflns_number_gt 4642
_reflns_number_total 5353
_reflns_threshold_expression 'I > 2\s(I)'
_cod_data_source_file d2cc03871d2.cif
_cod_data_source_block i3306
_cod_database_code 7130572
_shelx_shelxl_version_number 2014/7
_shelx_space_group_comment
;
The symmetry employed for this shelxl refinement is uniquely defined
by the following loop, which should always be used as a source of
symmetry information in preference to the above space-group names.
They are only intended as comments.
;
_shelx_estimated_absorpt_t_max 0.840
_shelx_estimated_absorpt_t_min 0.769
_olex2_refinement_description
;
1. Fixed Uiso
 At 1.2 times of:
  All C(H) groups
 At 1.5 times of:
  All C(H,H,H) groups
2.a Aromatic/amide H refined with riding coordinates:
 C4(H4), C5(H5), C6(H6), C7(H7), C9(H9), C10(H10), C11(H11), C12(H12),
 C15(H15), C17(H17), C23(H23), C24(H24), C25(H25), C26(H26), C27(H27), C29(H29),
  C30(H30), C31(H31), C32(H32), C33(H33)
2.b Idealised Me refined as rotating group:
 C19(H19A,H19B,H19C), C20(H20A,H20B,H20C), C21(H21A,H21B,H21C)
;
_smtbx_masks_void_probe_radius 1.2
_smtbx_masks_void_truncation_radius 1.2
_olex2_submission_special_instructions 'No special instructions were received'
_stoe_detector_distance '130.0 mm'
_stoe_detector_pixelsize_x '0.150 mm'
_stoe_detector_pixelsize_y '0.150 mm'
_stoe_detector_size_x '34.0 cm'
_stoe_detector_size_y '34.0 cm'
_stoe_evaluation_integration_a 12.0
_stoe_evaluation_integration_b 0.0
_stoe_evaluation_integration_ems 0.012
_stoe_evaluation_lana_bis_l_even_max -
_stoe_evaluation_lana_bis_l_odd_max -
_stoe_evaluation_lana_bos_l_even_max -
_stoe_evaluation_lana_bos_l_odd_max -
_stoe_evaluation_lana_completeness 98.8
_stoe_evaluation_lana_dxs_max_order -
_stoe_evaluation_lana_dys_max_order -
_stoe_evaluation_lana_fs_max_order 3
_stoe_evaluation_lana_max_2theta_available 51.6
_stoe_evaluation_lana_max_2theta_desired 51.6
_stoe_evaluation_lana_mean_redundancy 2.5
_stoe_evaluation_lana_number_refls_after_or 13400
_stoe_evaluation_lana_number_refls_outliers 3208
_stoe_evaluation_lana_number_refls_total 16608
_stoe_evaluation_lana_number_refls_unique 5354
_stoe_evaluation_lana_number_refls_written 13400
_stoe_evaluation_lana_or_c1 0.035
_stoe_evaluation_lana_or_c2 0
_stoe_evaluation_lana_or_c3 0
_stoe_evaluation_lana_or_c4 0.7
_stoe_evaluation_lana_point_group 2/m
_stoe_evaluation_lana_table
;
#----------------------------------------------------------------------------
2Theta           6.1   11.5   16.9   22.3   27.7   33.1   38.5   43.9   49.3
#----------------------------------------------------------------------------
<Resolution>    5.94   3.42   2.38   1.82   1.48   1.24   1.08   0.95   0.86
N(total)          87    274    655   1086   1659   2315   2945   3802   3785
<Redundancy>     2.3    2.5    2.5    2.5    2.4    2.4    2.5    2.5    2.6
Complet. [%%]    93.5   95.6   99.0  100.0  100.0  100.0  100.0  100.0   95.8
<I/sigma>      683.8  390.0  237.3  162.3  101.9   62.4   36.7   23.8   13.3
R(int)         0.057  0.023  0.019  0.020  0.024  0.039  0.041  0.040  0.047
#----------------------------------------------------------------------------
;
_stoe_measurement_identifier i3306
_stoe_measurement_max_exposure_per_frame '60.0 s'
_stoe_measurement_mean_exposure_per_frame '60.0 s'
_stoe_measurement_min_exposure_per_frame '60.0 s'
_stoe_measurement_total_exposure_time '5.2 h'
_stoe_measurement_total_frame_number 312
_stoe_measurement_total_run_number 1
_stoe_measurement_tube_power '50.0 W'

loop_
_space_group_symop_operation_xyz
'x, y, z'
'-x, y, -z+1/2'
'x+1/2, y+1/2, z'
'-x+1/2, y+1/2, -z+1/2'
'-x, -y, -z'
'x, -y, z-1/2'
'-x+1/2, -y+1/2, -z'
'x+1/2, -y+1/2, z-1/2'

loop_
_atom_site_label
_atom_site_type_symbol
_atom_site_fract_x
_atom_site_fract_y
_atom_site_fract_z
_atom_site_U_iso_or_equiv
_atom_site_adp_type
_atom_site_occupancy
_atom_site_site_symmetry_order
_atom_site_calc_flag
_atom_site_refinement_flags_posn
_atom_site_refinement_flags_adp
_atom_site_refinement_flags_occupancy
_atom_site_disorder_assembly
_atom_site_disorder_group
Cu1 Cu 0.32186(2) 0.56323(2) 0.53862(2) 0.01859(10) Uani 1 1 d . . . . .
Fe1 Fe 0.32534(2) 0.57758(3) 0.76518(2) 0.02056(11) Uani 1 1 d . . . . .
Cl1 Cl 0.31928(3) 0.57188(5) 0.44911(2) 0.02635(15) Uani 1 1 d . . . . .
N1 N 0.28516(8) 0.49916(15) 0.64461(8) 0.0193(4) Uani 1 1 d . . . . .
C1 C 0.32690(10) 0.55926(17) 0.61940(9) 0.0176(4) Uani 1 1 d . . . . .
C2 C 0.38481(9) 0.62028(18) 0.65195(9) 0.0176(4) Uani 1 1 d . . . . .
C3 C 0.38412(9) 0.65034(18) 0.71555(9) 0.0182(4) Uani 1 1 d . . . . .
C4 C 0.41881(10) 0.6032(2) 0.76615(10) 0.0250(5) Uani 1 1 d . . . . .
H4 H 0.4500 0.5455 0.7670 0.030 Uiso 1 1 calc R U . . .
C5 C 0.39754(10) 0.6592(2) 0.81487(10) 0.0256(5) Uani 1 1 d . . . . .
H5 H 0.4113 0.6426 0.8530 0.031 Uiso 1 1 calc R U . . .
C6 C 0.35182(10) 0.7446(2) 0.79524(9) 0.0240(5) Uani 1 1 d . . . . .
H6 H 0.3307 0.7949 0.8181 0.029 Uiso 1 1 calc R U . . .
C7 C 0.34388(10) 0.74025(18) 0.73463(9) 0.0208(4) Uani 1 1 d . . . . .
H7 H 0.3168 0.7882 0.7110 0.025 Uiso 1 1 calc R U . . .
C8 C 0.27781(11) 0.48599(19) 0.70482(9) 0.0231(5) Uani 1 1 d . . . . .
C9 C 0.31009(12) 0.4039(2) 0.74453(10) 0.0285(5) Uani 1 1 d . . . . .
H9 H 0.3391 0.3466 0.7362 0.034 Uiso 1 1 calc R U . . .
C10 C 0.28957(14) 0.4264(2) 0.79912(11) 0.0340(6) Uani 1 1 d . . . . .
H10 H 0.3040 0.3880 0.8331 0.041 Uiso 1 1 calc R U . . .
C11 C 0.24376(12) 0.5163(2) 0.79308(10) 0.0336(6) Uani 1 1 d . . . . .
H11 H 0.2225 0.5467 0.8223 0.040 Uiso 1 1 calc R U . . .
C12 C 0.23523(11) 0.5530(2) 0.73468(10) 0.0282(5) Uani 1 1 d . . . . .
H12 H 0.2071 0.6102 0.7189 0.034 Uiso 1 1 calc R U . . .
C13 C 0.23600(10) 0.43689(18) 0.60773(9) 0.0191(4) Uani 1 1 d . . . . .
C14 C 0.17986(10) 0.49400(18) 0.59101(9) 0.0215(5) Uani 1 1 d . . . . .
C15 C 0.13270(11) 0.42786(19) 0.56105(10) 0.0242(5) Uani 1 1 d . . . . .
H15 H 0.0945 0.4644 0.5499 0.029 Uiso 1 1 calc R U . . .
C16 C 0.14048(11) 0.3092(2) 0.54714(9) 0.0242(5) Uani 1 1 d . . . . .
C17 C 0.19802(11) 0.2572(2) 0.56193(9) 0.0250(5) Uani 1 1 d . . . . .
H17 H 0.2042 0.1786 0.5512 0.030 Uiso 1 1 calc R U . . .
C18 C 0.24720(10) 0.31863(19) 0.59243(9) 0.0210(4) Uani 1 1 d . . . . .
C19 C 0.16863(11) 0.6247(2) 0.60187(11) 0.0299(5) Uani 1 1 d . . . . .
H19A H 0.1366 0.6327 0.6271 0.045 Uiso 1 1 calc R U . . .
H19B H 0.1555 0.6638 0.5662 0.045 Uiso 1 1 calc R U . . .
H19C H 0.2066 0.6605 0.6192 0.045 Uiso 1 1 calc R U . . .
C20 C 0.08716(11) 0.2384(2) 0.51620(10) 0.0305(5) Uani 1 1 d . . . . .
H20A H 0.0484 0.2623 0.5296 0.046 Uiso 1 1 calc R U . . .
H20B H 0.0939 0.1549 0.5236 0.046 Uiso 1 1 calc R U . . .
H20C H 0.0853 0.2530 0.4758 0.046 Uiso 1 1 calc R U . . .
C21 C 0.30922(11) 0.2596(2) 0.60790(10) 0.0280(5) Uani 1 1 d . . . . .
H21A H 0.3419 0.3096 0.5965 0.042 Uiso 1 1 calc R U . . .
H21B H 0.3099 0.1842 0.5886 0.042 Uiso 1 1 calc R U . . .
H21C H 0.3156 0.2470 0.6485 0.042 Uiso 1 1 calc R U . . .
C22 C 0.43512(9) 0.52855(19) 0.63884(9) 0.0197(4) Uani 1 1 d . . . . .
C23 C 0.46778(10) 0.5406(2) 0.59092(10) 0.0217(5) Uani 1 1 d . . . . .
H23 H 0.4597 0.6058 0.5667 0.026 Uiso 1 1 calc R U . . .
C24 C 0.51196(11) 0.4572(2) 0.57876(11) 0.0276(5) Uani 1 1 d . . . . .
H24 H 0.5341 0.4681 0.5472 0.033 Uiso 1 1 calc R U . . .
C25 C 0.52339(11) 0.3582(2) 0.61315(11) 0.0310(5) Uani 1 1 d . . . . .
H25 H 0.5537 0.3031 0.6053 0.037 Uiso 1 1 calc R U . . .
C26 C 0.48961(12) 0.3413(2) 0.65919(11) 0.0329(6) Uani 1 1 d . . . . .
H26 H 0.4963 0.2736 0.6819 0.039 Uiso 1 1 calc R U . . .
C27 C 0.44556(12) 0.42529(19) 0.67162(11) 0.0267(5) Uani 1 1 d . . . . .
H27 H 0.4226 0.4124 0.7024 0.032 Uiso 1 1 calc R U . . .
C28 C 0.39456(10) 0.74199(18) 0.62362(9) 0.0193(4) Uani 1 1 d . . . . .
C29 C 0.34572(10) 0.80537(19) 0.59426(10) 0.0240(5) Uani 1 1 d . . . . .
H29 H 0.3059 0.7718 0.5890 0.029 Uiso 1 1 calc R U . . .
C30 C 0.35555(12) 0.9185(2) 0.57261(11) 0.0294(5) Uani 1 1 d . . . . .
H30 H 0.3224 0.9602 0.5531 0.035 Uiso 1 1 calc R U . . .
C31 C 0.41435(12) 0.9687(2) 0.58011(11) 0.0323(6) Uani 1 1 d . . . . .
H31 H 0.4211 1.0439 0.5653 0.039 Uiso 1 1 calc R U . . .
C32 C 0.46343(12) 0.9068(2) 0.60970(11) 0.0302(5) Uani 1 1 d . . . . .
H32 H 0.5032 0.9406 0.6149 0.036 Uiso 1 1 calc R U . . .
C33 C 0.45335(10) 0.79474(19) 0.63145(10) 0.0243(5) Uani 1 1 d . . . . .
H33 H 0.4864 0.7541 0.6516 0.029 Uiso 1 1 calc R U . . .

loop_
_atom_site_aniso_label
_atom_site_aniso_U_11
_atom_site_aniso_U_22
_atom_site_aniso_U_33
_atom_site_aniso_U_23
_atom_site_aniso_U_13
_atom_site_aniso_U_12
Cu1 0.02188(17) 0.01815(16) 0.01600(16) -0.00033(9) 0.00325(11) -0.00145(9)
Fe1 0.02514(19) 0.02039(18) 0.01653(18) -0.00265(12) 0.00405(13) -0.00361(12)
Cl1 0.0371(3) 0.0251(3) 0.0171(3) 0.0010(2) 0.0040(2) -0.0013(2)
N1 0.0233(9) 0.0160(9) 0.0189(9) -0.0017(7) 0.0033(7) -0.0014(7)
C1 0.0210(10) 0.0140(10) 0.0181(11) -0.0013(8) 0.0038(8) 0.0029(8)
C2 0.0207(10) 0.0159(10) 0.0165(10) 0.0008(8) 0.0029(8) 0.0002(8)
C3 0.0184(10) 0.0177(10) 0.0186(11) -0.0016(8) 0.0020(8) -0.0042(8)
C4 0.0232(11) 0.0293(11) 0.0226(12) -0.0005(10) 0.0023(9) 0.0006(9)
C5 0.0226(11) 0.0342(12) 0.0197(11) -0.0026(10) 0.0005(9) -0.0044(9)
C6 0.0278(11) 0.0218(11) 0.0231(11) -0.0068(9) 0.0062(9) -0.0054(9)
C7 0.0215(10) 0.0169(10) 0.0246(11) -0.0029(9) 0.0051(8) -0.0032(8)
C8 0.0312(12) 0.0194(10) 0.0194(11) -0.0041(9) 0.0059(9) -0.0093(9)
C9 0.0446(14) 0.0216(11) 0.0195(12) -0.0006(9) 0.0040(10) -0.0094(10)
C10 0.0563(17) 0.0303(13) 0.0159(12) 0.0015(9) 0.0059(11) -0.0186(11)
C11 0.0377(14) 0.0430(15) 0.0225(12) -0.0094(11) 0.0136(10) -0.0176(12)
C12 0.0227(11) 0.0364(13) 0.0262(13) -0.0096(10) 0.0057(9) -0.0122(10)
C13 0.0243(11) 0.0189(11) 0.0149(10) -0.0017(8) 0.0061(8) -0.0060(8)
C14 0.0260(11) 0.0198(11) 0.0193(11) 0.0016(9) 0.0046(9) -0.0020(9)
C15 0.0233(11) 0.0263(12) 0.0237(12) 0.0043(9) 0.0052(9) -0.0014(9)
C16 0.0316(12) 0.0251(11) 0.0167(10) 0.0002(9) 0.0056(9) -0.0100(9)
C17 0.0344(12) 0.0197(11) 0.0222(11) -0.0018(9) 0.0095(9) -0.0046(9)
C18 0.0272(11) 0.0191(10) 0.0179(11) -0.0007(8) 0.0077(8) -0.0029(9)
C19 0.0340(12) 0.0221(12) 0.0327(14) -0.0005(10) -0.0009(10) 0.0034(10)
C20 0.0323(12) 0.0312(13) 0.0280(13) 0.0000(10) 0.0032(10) -0.0130(10)
C21 0.0341(12) 0.0207(11) 0.0296(13) -0.0049(9) 0.0046(10) 0.0015(9)
C22 0.0192(10) 0.0168(10) 0.0231(11) -0.0042(9) 0.0023(8) -0.0012(8)
C23 0.0211(11) 0.0204(10) 0.0232(12) -0.0002(9) 0.0011(9) 0.0007(8)
C24 0.0250(12) 0.0292(12) 0.0298(13) -0.0059(10) 0.0081(10) 0.0005(10)
C25 0.0266(12) 0.0262(12) 0.0399(15) -0.0054(11) 0.0022(10) 0.0088(10)
C26 0.0410(14) 0.0226(12) 0.0345(14) 0.0003(10) 0.0019(11) 0.0094(10)
C27 0.0307(12) 0.0246(12) 0.0259(13) -0.0008(9) 0.0081(10) 0.0027(9)
C28 0.0258(11) 0.0157(10) 0.0170(10) -0.0009(8) 0.0045(8) 0.0002(8)
C29 0.0272(11) 0.0198(11) 0.0251(12) -0.0037(9) 0.0037(9) -0.0012(9)
C30 0.0387(14) 0.0226(12) 0.0263(13) 0.0026(9) 0.0001(10) 0.0028(10)
C31 0.0421(14) 0.0228(12) 0.0314(14) 0.0063(10) 0.0021(11) -0.0064(10)
C32 0.0331(13) 0.0256(12) 0.0315(14) 0.0005(10) 0.0023(10) -0.0090(10)
C33 0.0252(11) 0.0200(11) 0.0274(12) -0.0006(9) 0.0014(9) -0.0017(9)

loop_
_atom_type_symbol
_atom_type_description
_atom_type_scat_dispersion_real
_atom_type_scat_dispersion_imag
_atom_type_scat_source
C C 0.0033 0.0016 'International Tables Vol C Tables 4.2.6.8 and 6.1.1.4'
H H 0.0000 0.0000 'International Tables Vol C Tables 4.2.6.8 and 6.1.1.4'
Cl Cl 0.1484 0.1585 'International Tables Vol C Tables 4.2.6.8 and 6.1.1.4'
Cu Cu 0.3201 1.2651 'International Tables Vol C Tables 4.2.6.8 and 6.1.1.4'
Fe Fe 0.3463 0.8444 'International Tables Vol C Tables 4.2.6.8 and 6.1.1.4'
N N 0.0061 0.0033 'International Tables Vol C Tables 4.2.6.8 and 6.1.1.4'

loop_
_exptl_crystal_face_index_h
_exptl_crystal_face_index_k
_exptl_crystal_face_index_l
_exptl_crystal_face_perp_dist
0 -1 0 0.0550
-3 4 5 0.0750
2 2 -3 0.0790
2 0 1 0.0560
-4 0 -3 0.0840
-4 0 1 0.1060
1 0 6 0.0950
3 0 -5 0.0980
-3 0 5 0.1060

loop_
_geom_angle_atom_site_label_1
_geom_angle_atom_site_label_2
_geom_angle_atom_site_label_3
_geom_angle
_geom_angle_site_symmetry_1
_geom_angle_site_symmetry_3
_geom_angle_publ_flag
C1 Cu1 Cl1 177.81(7) . . ?
C3 Fe1 C4 41.86(9) . . ?
C3 Fe1 C5 70.16(9) . . ?
C3 Fe1 C6 69.99(9) . . ?
C3 Fe1 C7 41.92(8) . . ?
C3 Fe1 C9 110.58(9) . . ?
C3 Fe1 C10 148.71(10) . . ?
C3 Fe1 C11 160.72(10) . . ?
C3 Fe1 C12 119.81(9) . . ?
C4 Fe1 C5 40.85(9) . . ?
C4 Fe1 C6 68.34(9) . . ?
C4 Fe1 C10 121.59(11) . . ?
C4 Fe1 C11 157.27(10) . . ?
C5 Fe1 C6 40.18(9) . . ?
C5 Fe1 C10 116.00(10) . . ?
C5 Fe1 C11 125.87(9) . . ?
C7 Fe1 C4 69.01(9) . . ?
C7 Fe1 C5 68.42(9) . . ?
C7 Fe1 C6 40.64(9) . . ?
C7 Fe1 C9 144.90(9) . . ?
C7 Fe1 C10 168.57(10) . . ?
C7 Fe1 C11 128.65(10) . . ?
C8 Fe1 C3 96.10(9) . . ?
C8 Fe1 C4 121.57(9) . . ?
C8 Fe1 C5 162.41(9) . . ?
C8 Fe1 C6 146.35(9) . . ?
C8 Fe1 C7 109.05(9) . . ?
C8 Fe1 C9 42.28(10) . . ?
C8 Fe1 C10 70.06(10) . . ?
C8 Fe1 C11 69.99(9) . . ?
C8 Fe1 C12 42.21(9) . . ?
C9 Fe1 C4 105.86(10) . . ?
C9 Fe1 C5 131.13(10) . . ?
C9 Fe1 C6 171.13(10) . . ?
C9 Fe1 C10 40.78(9) . . ?
C9 Fe1 C11 68.49(10) . . ?
C10 Fe1 C6 135.84(9) . . ?
C11 Fe1 C6 114.09(10) . . ?
C11 Fe1 C10 39.96(11) . . ?
C12 Fe1 C4 159.88(10) . . ?
C12 Fe1 C5 154.61(9) . . ?
C12 Fe1 C6 117.81(10) . . ?
C12 Fe1 C7 102.55(10) . . ?
C12 Fe1 C9 70.01(10) . . ?
C12 Fe1 C10 68.84(11) . . ?
C12 Fe1 C11 41.02(10) . . ?
C1 N1 C8 130.18(18) . . ?
C1 N1 C13 117.46(18) . . ?
C8 N1 C13 112.33(16) . . ?
N1 C1 Cu1 119.83(16) . . ?
N1 C1 C2 123.79(19) . . ?
C2 C1 Cu1 116.17(14) . . ?
C3 C2 C1 119.09(17) . . ?
C3 C2 C22 114.90(17) . . ?
C3 C2 C28 104.00(16) . . ?
C22 C2 C1 98.59(15) . . ?
C28 C2 C1 108.53(16) . . ?
C28 C2 C22 111.83(16) . . ?
C2 C3 Fe1 123.78(14) . . ?
C4 C3 Fe1 70.63(12) . . ?
C4 C3 C2 131.86(19) . . ?
C7 C3 Fe1 70.19(12) . . ?
C7 C3 C2 122.01(18) . . ?
C7 C3 C4 106.13(19) . . ?
Fe1 C4 H4 127.8 . . ?
C3 C4 Fe1 67.51(12) . . ?
C3 C4 H4 125.7 . . ?
C5 C4 Fe1 70.56(13) . . ?
C5 C4 C3 108.7(2) . . ?
C5 C4 H4 125.7 . . ?
Fe1 C5 H5 126.8 . . ?
C4 C5 Fe1 68.59(13) . . ?
C4 C5 H5 126.0 . . ?
C6 C5 Fe1 70.19(12) . . ?
C6 C5 C4 108.0(2) . . ?
C6 C5 H5 126.0 . . ?
Fe1 C6 H6 127.9 . . ?
C5 C6 Fe1 69.63(13) . . ?
C5 C6 H6 126.0 . . ?
C5 C6 C7 107.95(19) . . ?
C7 C6 Fe1 68.00(12) . . ?
C7 C6 H6 126.0 . . ?
Fe1 C7 H7 126.9 . . ?
C3 C7 Fe1 67.88(12) . . ?
C3 C7 H7 125.4 . . ?
C6 C7 Fe1 71.36(13) . . ?
C6 C7 C3 109.16(19) . . ?
C6 C7 H7 125.4 . . ?
N1 C8 Fe1 123.58(15) . . ?
C9 C8 Fe1 71.75(13) . . ?
C9 C8 N1 127.2(2) . . ?
C12 C8 Fe1 71.21(13) . . ?
C12 C8 N1 124.8(2) . . ?
C12 C8 C9 108.0(2) . . ?
Fe1 C9 H9 128.3 . . ?
C8 C9 Fe1 65.97(12) . . ?
C8 C9 H9 126.4 . . ?
C10 C9 Fe1 70.85(13) . . ?
C10 C9 C8 107.3(2) . . ?
C10 C9 H9 126.4 . . ?
Fe1 C10 H10 127.6 . . ?
C9 C10 Fe1 68.37(13) . . ?
C9 C10 H10 125.7 . . ?
C11 C10 Fe1 69.93(13) . . ?
C11 C10 C9 108.6(2) . . ?
C11 C10 H10 125.7 . . ?
Fe1 C11 H11 128.1 . . ?
C10 C11 Fe1 70.11(14) . . ?
C10 C11 H11 125.7 . . ?
C10 C11 C12 108.7(2) . . ?
C12 C11 Fe1 67.75(13) . . ?
C12 C11 H11 125.7 . . ?
Fe1 C12 H12 127.4 . . ?
C8 C12 Fe1 66.58(13) . . ?
C8 C12 H12 126.3 . . ?
C11 C12 Fe1 71.23(14) . . ?
C11 C12 C8 107.4(2) . . ?
C11 C12 H12 126.3 . . ?
C14 C13 N1 119.76(18) . . ?
C14 C13 C18 122.2(2) . . ?
C18 C13 N1 117.95(19) . . ?
C13 C14 C15 117.61(19) . . ?
C13 C14 C19 123.43(19) . . ?
C15 C14 C19 118.92(19) . . ?
C14 C15 H15 118.9 . . ?
C16 C15 C14 122.3(2) . . ?
C16 C15 H15 118.9 . . ?
C15 C16 C20 120.9(2) . . ?
C17 C16 C15 118.4(2) . . ?
C17 C16 C20 120.7(2) . . ?
C16 C17 H17 119.0 . . ?
C16 C17 C18 122.0(2) . . ?
C18 C17 H17 119.0 . . ?
C13 C18 C21 122.0(2) . . ?
C17 C18 C13 117.3(2) . . ?
C17 C18 C21 120.8(2) . . ?
C14 C19 H19A 109.5 . . ?
C14 C19 H19B 109.5 . . ?
C14 C19 H19C 109.5 . . ?
H19A C19 H19B 109.5 . . ?
H19A C19 H19C 109.5 . . ?
H19B C19 H19C 109.5 . . ?
C16 C20 H20A 109.5 . . ?
C16 C20 H20B 109.5 . . ?
C16 C20 H20C 109.5 . . ?
H20A C20 H20B 109.5 . . ?
H20A C20 H20C 109.5 . . ?
H20B C20 H20C 109.5 . . ?
C18 C21 H21A 109.5 . . ?
C18 C21 H21B 109.5 . . ?
C18 C21 H21C 109.5 . . ?
H21A C21 H21B 109.5 . . ?
H21A C21 H21C 109.5 . . ?
H21B C21 H21C 109.5 . . ?
C23 C22 C2 121.29(19) . . ?
C27 C22 C2 121.07(19) . . ?
C27 C22 C23 117.4(2) . . ?
C22 C23 H23 119.4 . . ?
C24 C23 C22 121.1(2) . . ?
C24 C23 H23 119.4 . . ?
C23 C24 H24 119.8 . . ?
C25 C24 C23 120.4(2) . . ?
C25 C24 H24 119.8 . . ?
C24 C25 H25 120.2 . . ?
C26 C25 C24 119.6(2) . . ?
C26 C25 H25 120.2 . . ?
C25 C26 H26 120.0 . . ?
C25 C26 C27 120.0(2) . . ?
C27 C26 H26 120.0 . . ?
C22 C27 H27 119.4 . . ?
C26 C27 C22 121.3(2) . . ?
C26 C27 H27 119.4 . . ?
C29 C28 C2 122.46(18) . . ?
C29 C28 C33 118.4(2) . . ?
C33 C28 C2 118.94(18) . . ?
C28 C29 H29 119.6 . . ?
C28 C29 C30 120.8(2) . . ?
C30 C29 H29 119.6 . . ?
C29 C30 H30 120.0 . . ?
C31 C30 C29 119.9(2) . . ?
C31 C30 H30 120.0 . . ?
C30 C31 H31 120.1 . . ?
C30 C31 C32 119.9(2) . . ?
C32 C31 H31 120.1 . . ?
C31 C32 H32 120.0 . . ?
C33 C32 C31 120.0(2) . . ?
C33 C32 H32 120.0 . . ?
C28 C33 H33 119.5 . . ?
C32 C33 C28 121.0(2) . . ?
C32 C33 H33 119.5 . . ?

loop_
_geom_bond_atom_site_label_1
_geom_bond_atom_site_label_2
_geom_bond_distance
_geom_bond_site_symmetry_2
_geom_bond_publ_flag
Cu1 Cl1 2.0990(6) . ?
Cu1 C1 1.889(2) . ?
Fe1 C3 1.985(2) . ?
Fe1 C4 2.026(2) . ?
Fe1 C5 2.053(2) . ?
Fe1 C6 2.060(2) . ?
Fe1 C7 2.016(2) . ?
Fe1 C8 1.947(2) . ?
Fe1 C9 2.025(2) . ?
Fe1 C10 2.058(2) . ?
Fe1 C11 2.055(2) . ?
Fe1 C12 2.009(2) . ?
N1 C1 1.313(3) . ?
N1 C8 1.447(3) . ?
N1 C13 1.468(3) . ?
C1 C2 1.547(3) . ?
C2 C3 1.533(3) . ?
C2 C22 1.547(3) . ?
C2 C28 1.542(3) . ?
C3 C4 1.433(3) . ?
C3 C7 1.431(3) . ?
C4 H4 0.9300 . ?
C4 C5 1.424(3) . ?
C5 H5 0.9300 . ?
C5 C6 1.413(3) . ?
C6 H6 0.9300 . ?
C6 C7 1.416(3) . ?
C7 H7 0.9300 . ?
C8 C9 1.434(3) . ?
C8 C12 1.426(3) . ?
C9 H9 0.9300 . ?
C9 C10 1.423(3) . ?
C10 H10 0.9300 . ?
C10 C11 1.405(4) . ?
C11 H11 0.9300 . ?
C11 C12 1.425(4) . ?
C12 H12 0.9300 . ?
C13 C14 1.384(3) . ?
C13 C18 1.401(3) . ?
C14 C15 1.385(3) . ?
C14 C19 1.511(3) . ?
C15 H15 0.9300 . ?
C15 C16 1.384(3) . ?
C16 C17 1.377(3) . ?
C16 C20 1.513(3) . ?
C17 H17 0.9300 . ?
C17 C18 1.393(3) . ?
C18 C21 1.497(3) . ?
C19 H19A 0.9600 . ?
C19 H19B 0.9600 . ?
C19 H19C 0.9600 . ?
C20 H20A 0.9600 . ?
C20 H20B 0.9600 . ?
C20 H20C 0.9600 . ?
C21 H21A 0.9600 . ?
C21 H21B 0.9600 . ?
C21 H21C 0.9600 . ?
C22 C23 1.396(3) . ?
C22 C27 1.395(3) . ?
C23 H23 0.9300 . ?
C23 C24 1.384(3) . ?
C24 H24 0.9300 . ?
C24 C25 1.380(3) . ?
C25 H25 0.9300 . ?
C25 C26 1.379(4) . ?
C26 H26 0.9300 . ?
C26 C27 1.389(3) . ?
C27 H27 0.9300 . ?
C28 C29 1.387(3) . ?
C28 C33 1.389(3) . ?
C29 H29 0.9300 . ?
C29 C30 1.392(3) . ?
C30 H30 0.9300 . ?
C30 C31 1.377(4) . ?
C31 H31 0.9300 . ?
C31 C32 1.384(4) . ?
C32 H32 0.9300 . ?
C32 C33 1.382(3) . ?
C33 H33 0.9300 . ?

loop_
_geom_torsion_atom_site_label_1
_geom_torsion_atom_site_label_2
_geom_torsion_atom_site_label_3
_geom_torsion_atom_site_label_4
_geom_torsion
_geom_torsion_site_symmetry_1
_geom_torsion_site_symmetry_2
_geom_torsion_site_symmetry_3
_geom_torsion_site_symmetry_4
_geom_torsion_publ_flag
Cu1 C1 C2 C3 163.88(14) . . . . ?
Cu1 C1 C2 C22 -71.27(17) . . . . ?
Cu1 C1 C2 C28 45.30(19) . . . . ?
Fe1 C3 C4 C5 -58.67(16) . . . . ?
Fe1 C3 C7 C6 59.58(15) . . . . ?
Fe1 C4 C5 C6 -59.30(15) . . . . ?
Fe1 C5 C6 C7 -57.29(15) . . . . ?
Fe1 C6 C7 C3 -57.47(14) . . . . ?
Fe1 C8 C9 C10 59.02(16) . . . . ?
Fe1 C8 C12 C11 -59.80(16) . . . . ?
Fe1 C9 C10 C11 58.49(17) . . . . ?
Fe1 C10 C11 C12 56.83(16) . . . . ?
Fe1 C11 C12 C8 56.88(15) . . . . ?
N1 C1 C2 C3 -21.4(3) . . . . ?
N1 C1 C2 C22 103.5(2) . . . . ?
N1 C1 C2 C28 -139.94(19) . . . . ?
N1 C8 C9 Fe1 118.7(2) . . . . ?
N1 C8 C9 C10 177.8(2) . . . . ?
N1 C8 C12 Fe1 -118.4(2) . . . . ?
N1 C8 C12 C11 -178.15(19) . . . . ?
N1 C13 C14 C15 -173.71(18) . . . . ?
N1 C13 C14 C19 8.6(3) . . . . ?
N1 C13 C18 C17 174.18(18) . . . . ?
N1 C13 C18 C21 -5.8(3) . . . . ?
C1 N1 C8 Fe1 8.7(3) . . . . ?
C1 N1 C8 C9 -83.1(3) . . . . ?
C1 N1 C8 C12 98.2(3) . . . . ?
C1 N1 C13 C14 -91.7(2) . . . . ?
C1 N1 C13 C18 90.7(2) . . . . ?
C1 C2 C3 Fe1 18.0(3) . . . . ?
C1 C2 C3 C4 111.6(2) . . . . ?
C1 C2 C3 C7 -68.4(3) . . . . ?
C1 C2 C22 C23 91.0(2) . . . . ?
C1 C2 C22 C27 -83.3(2) . . . . ?
C1 C2 C28 C29 26.8(3) . . . . ?
C1 C2 C28 C33 -158.30(19) . . . . ?
C2 C3 C4 Fe1 -118.4(2) . . . . ?
C2 C3 C4 C5 -177.1(2) . . . . ?
C2 C3 C7 Fe1 118.15(18) . . . . ?
C2 C3 C7 C6 177.73(17) . . . . ?
C2 C22 C23 C24 -178.8(2) . . . . ?
C2 C22 C27 C26 178.5(2) . . . . ?
C2 C28 C29 C30 175.6(2) . . . . ?
C2 C28 C33 C32 -176.2(2) . . . . ?
C3 C2 C22 C23 -141.3(2) . . . . ?
C3 C2 C22 C27 44.5(3) . . . . ?
C3 C2 C28 C29 -100.9(2) . . . . ?
C3 C2 C28 C33 74.0(2) . . . . ?
C3 C4 C5 Fe1 56.82(15) . . . . ?
C3 C4 C5 C6 -2.5(2) . . . . ?
C4 C3 C7 Fe1 -61.89(14) . . . . ?
C4 C3 C7 C6 -2.3(2) . . . . ?
C4 C5 C6 Fe1 58.31(15) . . . . ?
C4 C5 C6 C7 1.0(2) . . . . ?
C5 C6 C7 Fe1 58.30(15) . . . . ?
C5 C6 C7 C3 0.8(2) . . . . ?
C7 C3 C4 Fe1 61.61(13) . . . . ?
C7 C3 C4 C5 2.9(2) . . . . ?
C8 N1 C1 Cu1 -177.68(17) . . . . ?
C8 N1 C1 C2 7.7(3) . . . . ?
C8 N1 C13 C14 86.5(2) . . . . ?
C8 N1 C13 C18 -91.1(2) . . . . ?
C8 C9 C10 Fe1 -55.99(15) . . . . ?
C8 C9 C10 C11 2.5(3) . . . . ?
C9 C8 C12 Fe1 62.71(15) . . . . ?
C9 C8 C12 C11 2.9(2) . . . . ?
C9 C10 C11 Fe1 -57.54(17) . . . . ?
C9 C10 C11 C12 -0.7(3) . . . . ?
C10 C11 C12 Fe1 -58.26(17) . . . . ?
C10 C11 C12 C8 -1.4(3) . . . . ?
C12 C8 C9 Fe1 -62.36(15) . . . . ?
C12 C8 C9 C10 -3.3(3) . . . . ?
C13 N1 C1 Cu1 0.2(2) . . . . ?
C13 N1 C1 C2 -174.41(17) . . . . ?
C13 N1 C8 Fe1 -169.21(15) . . . . ?
C13 N1 C8 C9 99.0(3) . . . . ?
C13 N1 C8 C12 -79.8(2) . . . . ?
C13 C14 C15 C16 -0.8(3) . . . . ?
C14 C13 C18 C17 -3.4(3) . . . . ?
C14 C13 C18 C21 176.6(2) . . . . ?
C14 C15 C16 C17 -2.5(3) . . . . ?
C14 C15 C16 C20 177.8(2) . . . . ?
C15 C16 C17 C18 2.9(3) . . . . ?
C16 C17 C18 C13 -0.1(3) . . . . ?
C16 C17 C18 C21 180.0(2) . . . . ?
C18 C13 C14 C15 3.8(3) . . . . ?
C18 C13 C14 C19 -173.8(2) . . . . ?
C19 C14 C15 C16 177.0(2) . . . . ?
C20 C16 C17 C18 -177.4(2) . . . . ?
C22 C2 C3 Fe1 -98.57(19) . . . . ?
C22 C2 C3 C4 -4.9(3) . . . . ?
C22 C2 C3 C7 175.02(18) . . . . ?
C22 C2 C28 C29 134.5(2) . . . . ?
C22 C2 C28 C33 -50.6(2) . . . . ?
C22 C23 C24 C25 1.8(4) . . . . ?
C23 C22 C27 C26 4.0(3) . . . . ?
C23 C24 C25 C26 1.3(4) . . . . ?
C24 C25 C26 C27 -1.7(4) . . . . ?
C25 C26 C27 C22 -1.0(4) . . . . ?
C27 C22 C23 C24 -4.4(3) . . . . ?
C28 C2 C3 Fe1 138.86(15) . . . . ?
C28 C2 C3 C4 -127.5(2) . . . . ?
C28 C2 C3 C7 52.5(2) . . . . ?
C28 C2 C22 C23 -23.0(3) . . . . ?
C28 C2 C22 C27 162.7(2) . . . . ?
C28 C29 C30 C31 0.2(4) . . . . ?
C29 C28 C33 C32 -1.1(3) . . . . ?
C29 C30 C31 C32 -0.6(4) . . . . ?
C30 C31 C32 C33 0.2(4) . . . . ?
C31 C32 C33 C28 0.7(4) . . . . ?
C33 C28 C29 C30 0.7(3) . . . . ?

loop_
_smtbx_masks_void_nr
_smtbx_masks_void_average_x
_smtbx_masks_void_average_y
_smtbx_masks_void_average_z
_smtbx_masks_void_volume
_smtbx_masks_void_count_electrons
_smtbx_masks_void_content
1 0.000 0.554 0.750 135.7 39.8 ?
2 0.000 0.500 0.000 50.4 0.0 ?
3 0.000 0.500 0.500 50.4 0.0 ?
4 0.000 0.446 0.250 135.7 39.8 ?
5 0.500 0.054 0.750 135.7 39.8 ?
6 0.500 0.946 0.250 135.7 39.8 ?
7 0.500 0.000 0.000 50.4 0.0 ?
8 0.500 0.000 0.500 50.4 0.0 ?
